data_7132270
loop_
_publ_author_name
'Gautam, Ritika'
'Kumar, Ashwini'
'Chaudhary, Ayushi'
'Agrahari, Bhumika'
'Chaudhary, Kajal'
'Kumar, Pooran'

_publ_section_title
;
 Concurrent Cu(II)-initiated Fenton-like Reaction and Glutathione
 Depletion to Escalate Chemodynamic Therapy
;
_journal_name_full 'Chemical Communications'
_journal_paper_doi 10.1039/D3CC04519F
_journal_year 2023
_chemical_absolute_configuration unk
_chemical_formula_moiety '2(C22 H19.6 F N2 O2)'
_chemical_formula_sum 'C44 H39.2 F2 N4 O4'
_chemical_formula_weight 725.99
_chemical_name_systematic HL5
_space_group_crystal_system monoclinic
_space_group_IT_number 4
_space_group_name_Hall 'P 2yb'
_space_group_name_H-M_alt 'P 1 21 1'
_atom_sites_solution_hydrogens mixed
_audit_creation_date 2023-03-27
_audit_creation_method
;
Olex2 1.2
(compiled 2018.05.29 svn.r3508 for OlexSys, GUI svn.r5506)
;
_audit_update_record
;
2023-03-27 deposited with the CCDC.	2023-10-26 downloaded from the CCDC.
;
_cell_angle_alpha 90
_cell_angle_beta 107.667(5)
_cell_angle_gamma 90
_cell_formula_units_Z 1
_cell_length_a 13.566(3)
_cell_length_b 5.0135(9)
_cell_length_c 13.582(2)
_cell_measurement_reflns_used 3382
_cell_measurement_temperature 100
_cell_measurement_theta_max 27.89
_cell_measurement_theta_min 3.06
_cell_volume 880.2(3)
_computing_cell_refinement 'SAINT V8.38A (Bruker, 2018)'
_computing_data_reduction 'SAINT V8.38A (Bruker, 2018)'
_computing_molecular_graphics 'Olex2 (Dolomanov et al., 2009)'
_computing_publication_material 'Olex2 (Dolomanov et al., 2009)'
_computing_structure_refinement 'ShelXL (Sheldrick, 2015)'
_computing_structure_solution 'SHELXT 2014/5 (Sheldrick, 2014)'
_diffrn_ambient_temperature 100
_diffrn_measured_fraction_theta_full 0.998
_diffrn_measured_fraction_theta_max 0.995
_diffrn_measurement_device_type 'Bruker APEX-II CCD'
_diffrn_measurement_method '\f and \w scans'
_diffrn_radiation_type MoK\a
_diffrn_radiation_wavelength 0.71073
_diffrn_reflns_av_R_equivalents 0.0754
_diffrn_reflns_av_unetI/netI 0.0881
_diffrn_reflns_Laue_measured_fraction_full 0.998
_diffrn_reflns_Laue_measured_fraction_max 0.995
_diffrn_reflns_limit_h_max 18
_diffrn_reflns_limit_h_min -17
_diffrn_reflns_limit_k_max 6
_diffrn_reflns_limit_k_min -6
_diffrn_reflns_limit_l_max 18
_diffrn_reflns_limit_l_min -18
_diffrn_reflns_number 13598
_diffrn_reflns_point_group_measured_fraction_full 0.999
_diffrn_reflns_point_group_measured_fraction_max 0.990
_diffrn_reflns_theta_full 25.242
_diffrn_reflns_theta_max 28.356
_diffrn_reflns_theta_min 3.063
_exptl_absorpt_coefficient_mu 0.096
_exptl_absorpt_correction_T_max 0.7457
_exptl_absorpt_correction_T_min 0.6637
_exptl_absorpt_correction_type none
_exptl_absorpt_process_details
;
SADABS-2016/2 (Bruker,2016/2) was used for absorption correction.
wR2(int) was 0.0799 before and 0.0613 after correction.
The Ratio of minimum to maximum transmission is 0.8900.
The \l/2 correction factor is Not present.
;
_exptl_crystal_colour 'metallic orangish orange'
_exptl_crystal_colour_lustre metallic
_exptl_crystal_colour_modifier orangish
_exptl_crystal_colour_primary orange
_exptl_crystal_density_diffrn 1.370
_exptl_crystal_description needle
_exptl_crystal_F_000 381
_exptl_crystal_size_max 0.27
_exptl_crystal_size_mid 0.25
_exptl_crystal_size_min 0.16
_refine_diff_density_max 0.254
_refine_diff_density_min -0.298
_refine_diff_density_rms 0.063
_refine_ls_abs_structure_details
;
 Flack x determined using 931 quotients [(I+)-(I-)]/[(I+)+(I-)]
 (Parsons, Flack and Wagner, Acta Cryst. B69 (2013) 249-259).
;
_refine_ls_abs_structure_Flack -0.1(9)
_refine_ls_extinction_method none
_refine_ls_goodness_of_fit_ref 1.033
_refine_ls_hydrogen_treatment mixed
_refine_ls_matrix_type full
_refine_ls_number_parameters 286
_refine_ls_number_reflns 4376
_refine_ls_number_restraints 1
_refine_ls_restrained_S_all 1.033
_refine_ls_R_factor_all 0.1146
_refine_ls_R_factor_gt 0.0642
_refine_ls_shift/su_max 0.000
_refine_ls_shift/su_mean 0.000
_refine_ls_structure_factor_coef Fsqd
_refine_ls_weighting_details 'w=1/[\s^2^(Fo^2^)+(0.0712P)^2^+0.3595P] where P=(Fo^2^+2Fc^2^)/3'
_refine_ls_weighting_scheme calc
_refine_ls_wR_factor_gt 0.1422
_refine_ls_wR_factor_ref 0.1725
_reflns_Friedel_coverage 0.789
_reflns_Friedel_fraction_full 1.000
_reflns_Friedel_fraction_max 0.983
_reflns_number_gt 2928
_reflns_number_total 4376
_reflns_threshold_expression 'I > 2\s(I)'
_cod_data_source_file d3cc04519f3.cif
_cod_data_source_block HL5_a
_cod_original_formula_sum 'C44 H39.20 F2 N4 O4'
_cod_database_code 7132270
_shelx_shelxl_version_number 2016/4
_shelx_space_group_comment
;
The symmetry employed for this shelxl refinement is uniquely defined
by the following loop, which should always be used as a source of
symmetry information in preference to the above space-group names.
They are only intended as comments.
;
_shelx_estimated_absorpt_t_max 0.985
_shelx_estimated_absorpt_t_min 0.975
_olex2_refinement_description
;
1. Fixed Uiso
 At 1.2 times of:
  All C(H) groups, All C(H,H) groups
 At 1.5 times of:
  All C(H,H,H) groups, All O(H) groups
2. Others
 Fixed Sof: H19(0.4) H19A(0.6) C17A(0.4) H17A(0.4) C18A(0.4) H18A(0.4)
 C17(0.6) H17(0.6) C20A(0.4) H20A(0.4) C21A(0.4) H21A(0.4) C21(0.6) H21(0.6)
 C18(0.6) H18B(0.6) H18C(0.6) C20(0.6) H20(0.6)
3.a Ternary CH refined with riding coordinates:
 C15(H15)
3.b Secondary CH2 refined with riding coordinates:
 C18(H18B,H18C)
3.c Aromatic/amide H refined with riding coordinates:
 C12(H12), C11(H11), C5(H5), C7(H7), C9(H9), C10(H10), C3(H3), C2(H2A),
 C19(H19), C19(H19A), C17A(H17A), C18A(H18A), C17(H17), C20A(H20A), C21A(H21A),
 C21(H21), C20(H20)
3.d Idealised Me refined as rotating group:
 C22(H22A,H22B,H22C)
3.e Idealised tetrahedral OH refined as rotating group:
 O1(H1)
;
_olex2_submission_special_instructions 'No special instructions were received'

loop_
_space_group_symop_operation_xyz
'x, y, z'
'-x, y+1/2, -z'

loop_
_atom_site_label
_atom_site_type_symbol
_atom_site_fract_x
_atom_site_fract_y
_atom_site_fract_z
_atom_site_U_iso_or_equiv
_atom_site_adp_type
_atom_site_occupancy
_atom_site_site_symmetry_order
_atom_site_calc_flag
_atom_site_refinement_flags_posn
_atom_site_refinement_flags_adp
_atom_site_refinement_flags_occupancy
_atom_site_disorder_assembly
_atom_site_disorder_group
F1F F 0.3587(2) 1.2850(6) 1.0234(2) 0.0416(8) Uani 1 1 d . . . . .
O2 O 0.2665(2) 0.4057(5) 0.5104(2) 0.0290(8) Uani 1 1 d . . . . .
O1 O 0.1883(2) 0.6460(8) 0.6892(3) 0.0371(9) Uani 1 1 d . . . . .
H1 H 0.233187 0.548034 0.676402 0.056 Uiso 1 1 calc GR . . . .
N1 N 0.3699(3) 0.4181(8) 0.7263(3) 0.0256(8) Uani 1 1 d . . . . .
N2 N 0.2329(3) -0.0336(8) 0.4871(3) 0.0257(9) Uani 1 1 d . . . . .
C8 C 0.4359(3) 0.2328(8) 0.6989(3) 0.0236(10) Uani 1 1 d . . . . .
C13 C 0.3968(3) 0.0990(8) 0.6043(3) 0.0207(9) Uani 1 1 d . . . . .
C6 C 0.3382(3) 0.7709(9) 0.8292(3) 0.0255(10) Uani 1 1 d . . . . .
C12 C 0.4565(3) -0.0962(9) 0.5765(3) 0.0252(10) Uani 1 1 d . . . . .
H12 H 0.429958 -0.187016 0.512542 0.030 Uiso 1 1 calc R . . . .
C14 C 0.2932(3) 0.1703(9) 0.5304(3) 0.0228(9) Uani 1 1 d . . . . .
C16 C 0.1267(3) -0.0136(9) 0.3037(4) 0.0272(10) Uani 1 1 d . . . . .
C15 C 0.1288(3) 0.0034(9) 0.4152(3) 0.0247(10) Uani 1 1 d . . . . .
H15 H 0.105644 0.187020 0.426712 0.030 Uiso 1 1 calc R . . . .
C1 C 0.2335(3) 0.8005(10) 0.7722(3) 0.0279(10) Uani 1 1 d . . . . .
C11 C 0.5538(3) -0.1592(9) 0.6408(4) 0.0281(10) Uani 1 1 d . . . . .
H11 H 0.594209 -0.290805 0.620674 0.034 Uiso 1 1 calc R . . . .
C5 C 0.3797(4) 0.9383(10) 0.9148(4) 0.0296(10) Uani 1 1 d . . . . .
H5 H 0.450397 0.923339 0.954603 0.035 Uiso 1 1 calc R . . . .
C4 C 0.3174(4) 1.1225(10) 0.9401(4) 0.0303(11) Uani 1 1 d . . . . .
C7 C 0.4049(4) 0.5840(9) 0.8001(4) 0.0260(10) Uani 1 1 d . . . . .
H7 H 0.476758 0.583895 0.836611 0.031 Uiso 1 1 calc R . . . .
C22 C 0.0558(3) -0.1911(9) 0.4421(4) 0.0273(10) Uani 1 1 d . . . . .
H22A H 0.075494 -0.373725 0.430466 0.041 Uiso 1 1 calc GR . . . .
H22B H -0.015063 -0.156421 0.398390 0.041 Uiso 1 1 calc GR . . . .
H22C H 0.059638 -0.169261 0.514873 0.041 Uiso 1 1 calc GR . . . .
C9 C 0.5331(3) 0.1649(11) 0.7630(4) 0.0305(11) Uani 1 1 d . . . . .
H9 H 0.560116 0.252822 0.827552 0.037 Uiso 1 1 calc R . . . .
C10 C 0.5919(3) -0.0310(11) 0.7341(4) 0.0327(11) Uani 1 1 d . . . . .
H10 H 0.658491 -0.075791 0.778909 0.039 Uiso 1 1 calc R . . . .
C3 C 0.2151(4) 1.1571(11) 0.8844(4) 0.0317(11) Uani 1 1 d . . . . .
H3 H 0.174270 1.290124 0.903195 0.038 Uiso 1 1 calc R . . . .
C2 C 0.1730(4) 0.9922(11) 0.7998(4) 0.0335(11) Uani 1 1 d . . . . .
H2A H 0.102283 1.010819 0.760577 0.040 Uiso 1 1 calc R . . . .
C19 C 0.1133(5) -0.0353(13) 0.0942(4) 0.0462(14) Uani 1 1 d . . . . .
H19 H 0.110063 -0.043447 0.023389 0.055 Uiso 0.4 1 calc R . P A 1
H19A H 0.099582 -0.045371 0.021405 0.055 Uiso 0.6 1 calc R . P B 2
C17A C 0.2081(7) -0.073(2) 0.2716(8) 0.016(2) Uani 0.4 1 d . . P C 1
H17A H 0.272542 -0.113024 0.321232 0.019 Uiso 0.4 1 calc R . P C 1
C18A C 0.2002(8) -0.076(2) 0.1674(8) 0.022(2) Uani 0.4 1 d . . P C 1
H18A H 0.260952 -0.108773 0.148332 0.026 Uiso 0.4 1 calc R . P C 1
C17 C 0.1414(9) -0.256(2) 0.2593(8) 0.058(3) Uani 0.6 1 d . . P C 2
H17 H 0.155598 -0.412931 0.300398 0.070 Uiso 0.6 1 calc R . P C 2
C20A C 0.0198(8) 0.024(2) 0.1253(8) 0.026(3) Uani 0.4 1 d . . P C 1
H20A H -0.045276 0.054182 0.075029 0.031 Uiso 0.4 1 calc R . P C 1
C21A C 0.0302(7) 0.033(2) 0.2296(8) 0.020(2) Uani 0.4 1 d . . P C 1
H21A H -0.028383 0.071647 0.251617 0.024 Uiso 0.4 1 calc R . P C 1
C21 C 0.1160(9) 0.214(2) 0.2429(8) 0.057(3) Uani 0.6 1 d . . P C 2
H21 H 0.111553 0.383976 0.272242 0.069 Uiso 0.6 1 calc R . P C 2
C18 C 0.1352(10) -0.269(2) 0.1540(8) 0.061(3) Uani 0.6 1 d . . P C 2
H18B H 0.201982 -0.339290 0.149855 0.074 Uiso 0.6 1 calc R . P C 2
H18C H 0.081524 -0.401940 0.120892 0.074 Uiso 0.6 1 calc R . P C 2
C20 C 0.1116(11) 0.195(3) 0.1381(9) 0.081(4) Uani 0.6 1 d . . P C 2
H20 H 0.107340 0.353643 0.098622 0.098 Uiso 0.6 1 calc R . P C 2
H2 H 0.252(4) -0.184(12) 0.500(4) 0.030(14) Uiso 1 1 d . . . . .

loop_
_atom_site_aniso_label
_atom_site_aniso_U_11
_atom_site_aniso_U_22
_atom_site_aniso_U_33
_atom_site_aniso_U_23
_atom_site_aniso_U_13
_atom_site_aniso_U_12
F1F 0.0406(17) 0.0407(16) 0.0385(16) -0.0139(15) 0.0043(13) -0.0014(15)
O2 0.0350(18) 0.0123(15) 0.0345(18) 0.0023(14) 0.0028(14) 0.0015(13)
O1 0.0289(18) 0.048(2) 0.0306(18) -0.0092(18) 0.0025(14) 0.0007(17)
N1 0.0282(19) 0.028(2) 0.0226(18) 0.0018(17) 0.0105(15) 0.0009(17)
N2 0.0261(19) 0.0144(18) 0.032(2) 0.0011(17) 0.0016(16) 0.0012(17)
C8 0.024(2) 0.024(2) 0.024(2) 0.0010(18) 0.0091(18) -0.0010(18)
C13 0.022(2) 0.0179(19) 0.021(2) 0.0037(17) 0.0051(17) -0.0044(18)
C6 0.026(2) 0.026(2) 0.024(2) 0.005(2) 0.0056(18) -0.003(2)
C12 0.029(2) 0.022(2) 0.024(2) 0.0018(19) 0.0079(18) -0.0007(19)
C14 0.026(2) 0.019(2) 0.022(2) -0.0002(19) 0.0050(18) -0.0004(19)
C16 0.025(2) 0.019(2) 0.034(3) 0.004(2) 0.0035(19) 0.000(2)
C15 0.020(2) 0.020(2) 0.030(2) -0.0031(19) 0.0025(17) 0.0019(18)
C1 0.026(2) 0.030(2) 0.025(2) -0.002(2) 0.0048(18) -0.006(2)
C11 0.025(2) 0.028(2) 0.033(3) 0.001(2) 0.0103(19) 0.0029(19)
C5 0.027(2) 0.028(2) 0.030(2) -0.001(2) 0.0040(19) -0.001(2)
C4 0.034(3) 0.030(3) 0.025(2) -0.003(2) 0.007(2) -0.007(2)
C7 0.024(2) 0.024(2) 0.028(2) 0.0016(19) 0.0040(19) -0.0006(18)
C22 0.025(2) 0.023(2) 0.034(2) -0.002(2) 0.0100(19) 0.001(2)
C9 0.027(2) 0.038(3) 0.025(2) -0.003(2) 0.0054(19) 0.000(2)
C10 0.025(2) 0.042(3) 0.031(3) 0.000(2) 0.010(2) 0.005(2)
C3 0.029(2) 0.036(3) 0.033(3) 0.000(2) 0.014(2) 0.000(2)
C2 0.027(2) 0.045(3) 0.027(2) 0.000(2) 0.0055(19) 0.001(2)
C19 0.061(4) 0.048(3) 0.026(3) 0.000(3) 0.009(2) -0.014(3)
C17A 0.005(4) 0.015(5) 0.025(5) 0.000(4) 0.002(4) -0.002(4)
C18A 0.019(5) 0.023(5) 0.029(6) 0.003(5) 0.014(4) 0.001(4)
C17 0.091(9) 0.036(6) 0.046(6) 0.002(5) 0.017(6) 0.004(6)
C20A 0.015(5) 0.037(7) 0.023(5) 0.011(5) 0.003(4) -0.008(5)
C21A 0.007(4) 0.031(6) 0.021(5) 0.011(5) 0.001(4) 0.001(4)
C21 0.083(8) 0.032(5) 0.049(6) 0.009(5) 0.008(6) -0.012(5)
C18 0.073(8) 0.061(8) 0.049(6) -0.006(6) 0.018(6) 0.005(6)
C20 0.126(12) 0.067(8) 0.043(6) 0.013(7) 0.015(7) -0.013(9)

loop_
_atom_type_symbol
_atom_type_description
_atom_type_scat_dispersion_real
_atom_type_scat_dispersion_imag
_atom_type_scat_source
C C 0.0033 0.0016 'International Tables Vol C Tables 4.2.6.8 and 6.1.1.4'
H H 0.0000 0.0000 'International Tables Vol C Tables 4.2.6.8 and 6.1.1.4'
F F 0.0171 0.0103 'International Tables Vol C Tables 4.2.6.8 and 6.1.1.4'
N N 0.0061 0.0033 'International Tables Vol C Tables 4.2.6.8 and 6.1.1.4'
O O 0.0106 0.0060 'International Tables Vol C Tables 4.2.6.8 and 6.1.1.4'

loop_
_geom_angle_atom_site_label_1
_geom_angle_atom_site_label_2
_geom_angle_atom_site_label_3
_geom_angle
_geom_angle_site_symmetry_1
_geom_angle_site_symmetry_3
_geom_angle_publ_flag
C1 O1 H1 109.5 . . ?
C20Aa C21Aa C16 120.8(9) . . ?
C21Aa C20Aa C19 118.0(8) . . ?
C7 N1 C8 121.3(4) . . ?
C14 N2 C15 122.5(4) . . ?
C18Aa C17Aa H17A 119.3 . . ?
C17Aa C18Aa H18A 118.4 . . ?
C14 N2 H2 121(4) . . ?
C18b C17b H17 119.8 . . ?
C15 N2 H2 117(4) . . ?
C13 C8 N1 117.4(4) . . ?
C9 C8 N1 123.6(4) . . ?
C9 C8 C13 118.8(4) . . ?
C8 C13 C14 121.0(4) . . ?
C12 C13 C8 119.6(4) . . ?
C12 C13 C14 119.3(4) . . ?
C1 C6 C5 118.5(4) . . ?
C1 C6 C7 122.2(4) . . ?
C5 C6 C7 119.3(4) . . ?
C21Aa C20Aa H20A 121.0 . . ?
C20Aa C21Aa H21A 119.6 . . ?
C20b C21b H21 119.7 . . ?
C17b C18b H18B 107.5 . . ?
C17b C18b H18C 107.5 . . ?
H18Bb C18b H18C 107.0 . . ?
C21b C20b H20 119.3 . . ?
C17b C16 C15 121.4(6) . . ?
C21b C16 C15 121.1(6) . . ?
C21Aa C16 C15 116.0(6) . . ?
C17Aa C16 C15 125.0(5) . . ?
C13 C12 H12 119.6 . . ?
C11 C12 C13 120.8(4) . . ?
C11 C12 H12 119.6 . . ?
O2 C14 N2 122.4(4) . . ?
O2 C14 C13 121.6(4) . . ?
N2 C14 C13 116.0(4) . . ?
C21b C16 C17 117.4(7) . . ?
C17Aa C16 C21A 119.0(7) . . ?
C18Aa C19 H19 121.1 . . ?
C20Aa C19 H19 121.1 . . ?
C20b C19 H19A 119.9 . . ?
C18b C19 H19A 119.9 . . ?
C18Aa C19 C20A 117.8(7) . . ?
C20b C19 C18 120.3(7) . . ?
N2 C15 C16 112.5(4) . . ?
N2 C15 H15 107.3 . . ?
N2 C15 C22 109.1(4) . . ?
C16 C17Aa H17A 119.3 . . ?
C16 C17Aa C18A 121.3(8) . . ?
C16 C17b H17 119.8 . . ?
C16 C21Aa H21A 119.6 . . ?
C16 C21b H21 119.7 . . ?
C16 C17b C18 120.4(9) . . ?
C16 C21b C20 120.6(10) . . ?
C16 C15 H15 107.3 . . ?
C16 C15 C22 113.1(4) . . ?
C22 C15 H15 107.3 . . ?
O1 C1 C6 121.8(4) . . ?
O1 C1 C2 117.8(4) . . ?
C2 C1 C6 120.5(4) . . ?
C12 C11 H11 120.1 . . ?
C10 C11 C12 119.8(4) . . ?
C10 C11 H11 120.1 . . ?
C6 C5 H5 120.4 . . ?
C4 C5 C6 119.3(4) . . ?
C4 C5 H5 120.4 . . ?
F1F C4 C3 118.2(4) . . ?
C5 C4 F1F 118.8(4) . . ?
C5 C4 C3 123.1(4) . . ?
N1 C7 C6 121.6(4) . . ?
N1 C7 H7 119.2 . . ?
C6 C7 H7 119.2 . . ?
C15 C22 H22A 109.5 . . ?
C15 C22 H22B 109.5 . . ?
C15 C22 H22C 109.5 . . ?
H22A C22 H22B 109.5 . . ?
H22A C22 H22C 109.5 . . ?
H22B C22 H22C 109.5 . . ?
C8 C9 H9 119.6 . . ?
C8 C9 C10 120.9(4) . . ?
C10 C9 H9 119.6 . . ?
C11 C10 C9 120.1(4) . . ?
C11 C10 H10 120.0 . . ?
C9 C10 H10 120.0 . . ?
C4 C3 H3 120.9 . . ?
C4 C3 C2 118.2(5) . . ?
C2 C3 H3 120.9 . . ?
C1 C2 C3 120.5(4) . . ?
C1 C2 H2A 119.8 . . ?
C3 C2 H2A 119.8 . . ?
C19 C18Aa C17A 123.1(9) . . ?
C19 C18Aa H18A 118.4 . . ?
C19 C18b C17 119.1(9) . . ?
C19 C20Aa H20A 121.0 . . ?
C19 C20b C21 121.3(11) . . ?
C19 C18b H18B 107.5 . . ?
C19 C18b H18C 107.5 . . ?
C19 C20b H20 119.3 . . ?

loop_
_geom_bond_atom_site_label_1
_geom_bond_atom_site_label_2
_geom_bond_distance
_geom_bond_site_symmetry_2
_geom_bond_publ_flag
F1F C4 1.369(5) . ?
C17Aa H17A 0.9500 . ?
C17Aa C18A 1.387(14) . ?
C18Aa H18A 0.9500 . ?
C17b H17 0.9500 . ?
C20Aa H20A 0.9500 . ?
C20Aa C21A 1.382(15) . ?
C21Aa H21A 0.9500 . ?
C21b H21 0.9500 . ?
C17b C18 1.408(14) . ?
C18b H18B 0.9900 . ?
C18b H18C 0.9900 . ?
C21b C20 1.410(15) . ?
C20b H20 0.9500 . ?
O2 C14 1.240(5) . ?
O1 H1 0.8400 . ?
O1 C1 1.352(6) . ?
N1 C8 1.416(6) . ?
N1 C7 1.277(6) . ?
N2 C14 1.329(6) . ?
N2 C15 1.465(5) . ?
N2 H2 0.80(6) . ?
C8 C13 1.403(6) . ?
C8 C9 1.384(6) . ?
C13 C12 1.393(6) . ?
C13 C14 1.502(6) . ?
C6 C1 1.404(6) . ?
C6 C5 1.405(6) . ?
C6 C7 1.439(6) . ?
C12 H12 0.9500 . ?
C12 C11 1.380(6) . ?
C16 C15 1.509(6) . ?
C16 C17A 1.337(10) . ?
C16 C17 1.397(11) . ?
C16 C21A 1.407(10) . ?
C16 C21 1.391(10) . ?
C15 H15 1.0000 . ?
C15 C22 1.511(6) . ?
C1 C2 1.388(7) . ?
C11 H11 0.9500 . ?
C11 C10 1.374(7) . ?
C5 H5 0.9500 . ?
C5 C4 1.365(7) . ?
C4 C3 1.375(6) . ?
C7 H7 0.9500 . ?
C22 H22A 0.9800 . ?
C22 H22B 0.9800 . ?
C22 H22C 0.9800 . ?
C9 H9 0.9500 . ?
C9 C10 1.395(7) . ?
C10 H10 0.9500 . ?
C3 H3 0.9500 . ?
C3 C2 1.390(7) . ?
C2 H2A 0.9500 . ?
C19 H19 0.9500 . ?
C19 H19A 0.9500 . ?
C19 C18A 1.308(12) . ?
C19 C20A 1.483(12) . ?
C19 C18 1.405(12) . ?
C19 C20 1.303(15) . ?

loop_
_geom_torsion_atom_site_label_1
_geom_torsion_atom_site_label_2
_geom_torsion_atom_site_label_3
_geom_torsion_atom_site_label_4
_geom_torsion
_geom_torsion_site_symmetry_1
_geom_torsion_site_symmetry_2
_geom_torsion_site_symmetry_3
_geom_torsion_site_symmetry_4
_geom_torsion_publ_flag
C17Aa C16 C15 N2 4.1(8) . . . . ?
C17b C16 C21b C20b 5.2(14) . . . . ?
C17Aa C16 C21Aa C20Aa -1.3(14) . . . . ?
C21b C16 C15 N2 -105.2(7) . . . . ?
C21b C16 C17b C18b -6.0(14) . . . . ?
C17b C16 C15 N2 71.0(8) . . . . ?
C21Aa C16 C15 N2 -176.9(6) . . . . ?
C21Aa C16 C15 C22 58.9(7) . . . . ?
C17b C16 C15 C22 -53.2(8) . . . . ?
C17Aa C16 C15 C22 -120.1(7) . . . . ?
C21b C16 C15 C22 130.6(7) . . . . ?
C21Aa C16 C17Aa C18Aa 3.1(13) . . . . ?
F1F C4 C3 C2 -180.0(4) . . . . ?
C18Aa C19 C20Aa C21Aa 0.2(15) . . . . ?
C20Aa C19 C18Aa C17Aa 1.7(15) . . . . ?
C18b C19 C20b C21b -9.7(18) . . . . ?
C20b C19 C18b C17b 8.6(16) . . . . ?
O1 C1 C2 C3 -180.0(5) . . . . ?
N1 C8 C13 C12 -176.4(4) . . . . ?
N1 C8 C13 C14 6.1(6) . . . . ?
N1 C8 C9 C10 176.1(4) . . . . ?
C8 N1 C7 C6 -179.3(4) . . . . ?
C8 C13 C12 C11 -0.2(6) . . . . ?
C8 C13 C14 O2 44.5(6) . . . . ?
C8 C13 C14 N2 -136.4(4) . . . . ?
C8 C9 C10 C11 0.1(8) . . . . ?
C13 C8 C9 C10 0.6(7) . . . . ?
C13 C12 C11 C10 0.9(7) . . . . ?
C6 C1 C2 C3 -0.2(7) . . . . ?
C6 C5 C4 F1F -179.8(4) . . . . ?
C6 C5 C4 C3 -1.3(7) . . . . ?
C12 C13 C14 O2 -133.1(5) . . . . ?
C12 C13 C14 N2 46.0(6) . . . . ?
C12 C11 C10 C9 -0.9(8) . . . . ?
C14 N2 C15 C16 97.6(5) . . . . ?
C14 N2 C15 C22 -136.0(4) . . . . ?
C14 C13 C12 C11 177.5(4) . . . . ?
C16 C21b C20b C19 2.8(19) . . . . ?
C16 C17Aa C18Aa C19 -3.5(16) . . . . ?
C16 C17b C18b C19 -0.5(17) . . . . ?
C15 N2 C14 O2 -2.3(7) . . . . ?
C15 N2 C14 C13 178.6(4) . . . . ?
C15 C16 C21Aa C20Aa 179.7(9) . . . . ?
C15 C16 C17Aa C18Aa -177.9(8) . . . . ?
C15 C16 C17b C18b 177.6(9) . . . . ?
C15 C16 C21b C20b -178.5(9) . . . . ?
C1 C6 C5 C4 0.3(7) . . . . ?
C1 C6 C7 N1 -6.5(7) . . . . ?
C5 C6 C1 O1 -179.8(4) . . . . ?
C5 C6 C1 C2 0.4(7) . . . . ?
C5 C6 C7 N1 176.3(4) . . . . ?
C5 C4 C3 C2 1.5(8) . . . . ?
C4 C3 C2 C1 -0.7(7) . . . . ?
C7 N1 C8 C13 -166.4(4) . . . . ?
C7 N1 C8 C9 18.0(7) . . . . ?
C7 C6 C1 O1 3.0(7) . . . . ?
C7 C6 C1 C2 -176.8(4) . . . . ?
C7 C6 C5 C4 177.6(4) . . . . ?
C9 C8 C13 C12 -0.6(6) . . . . ?
C9 C8 C13 C14 -178.2(4) . . . . ?
C19 C20Aa C21Aa C16 -0.4(15) . . . . ?
